data_7000071
loop_
_publ_author_name
'Burton-Pye, Benjamin P'
'Heath, Sarah L.'
'Faulkner, Stephen'

_publ_section_title
;
 Synthesis and luminescence properties of lanthanide complexes
 incorporating a hydralazine-derived chromophore.
;
_journal_issue 1
_journal_name_full 'Dalton transactions (Cambridge, England : 2003)'
_journal_page_first 146
_journal_page_last 149
_journal_paper_doi 10.1039/b413005g
_journal_year 2005
_chemical_formula_sum 'C10 H7 Cl N4'
_chemical_formula_weight 218.65
_chemical_name_systematic
;
?
;
_space_group_IT_number 2
_symmetry_cell_setting triclinic
_symmetry_space_group_name_Hall '-P 1'
_symmetry_space_group_name_H-M 'P -1'
_atom_sites_solution_hydrogens geom
_atom_sites_solution_primary direct
_atom_sites_solution_secondary difmap
_audit_creation_method SHELXL-97
_cell_angle_alpha 113.459(17)
_cell_angle_beta 92.808(16)
_cell_angle_gamma 99.058(16)
_cell_formula_units_Z 2
_cell_length_a 4.1556(9)
_cell_length_b 11.1309(19)
_cell_length_c 11.269(2)
_cell_measurement_reflns_used 2205
_cell_measurement_temperature 293(2)
_cell_measurement_theta_max 27.15
_cell_measurement_theta_min 2.62
_cell_volume 468.61(17)
_computing_cell_refinement
;
CrysAlis RED, Oxford Diffraction Ltd.,
Version 1.171.12 beta (release 06.11.2003 CrysAlis171 VC++)
(compiled Nov  6 2003,09:43:27)
;
_computing_data_collection
;
CrysAlis CCD, Oxford Diffraction Ltd.,
Version 1.171.12 beta (release 06.11.2003 CrysAlis171 VC++)
(compiled Nov  6 2003,09:43:27)
;
_computing_data_reduction
;
CrysAlis RED, Oxford Diffraction Ltd.,
Version 1.171.12 beta (release 06.11.2003 CrysAlis171 VC++)
(compiled Nov  6 2003,09:43:27)
;
_computing_molecular_graphics 'SHELXL-97 (Sheldrick, 1997)'
_computing_publication_material 'SHELXL-97 (Sheldrick, 1997)'
_computing_structure_refinement 'SHELXL-97 (Sheldrick, 1997)'
_computing_structure_solution 'SHELXS-97 (Sheldrick, 1990)'
_diffrn_ambient_temperature 293(2)
_diffrn_measured_fraction_theta_full 0.860
_diffrn_measured_fraction_theta_max 0.860
_diffrn_measurement_device_type 'Oxford Diffraction XCalibur 2'
_diffrn_measurement_method 'phi and omega scans'
_diffrn_radiation_monochromator graphite
_diffrn_radiation_source 'fine-focus sealed tube'
_diffrn_radiation_type MoK\a
_diffrn_radiation_wavelength 0.71073
_diffrn_reflns_av_R_equivalents 0.0958
_diffrn_reflns_av_sigmaI/netI 0.1076
_diffrn_reflns_limit_h_max 6
_diffrn_reflns_limit_h_min -6
_diffrn_reflns_limit_k_max 16
_diffrn_reflns_limit_k_min -17
_diffrn_reflns_limit_l_max 17
_diffrn_reflns_limit_l_min -15
_diffrn_reflns_number 5402
_diffrn_reflns_theta_full 33.34
_diffrn_reflns_theta_max 33.34
_diffrn_reflns_theta_min 3.64
_exptl_absorpt_coefficient_mu 0.374
_exptl_absorpt_correction_T_max 0.9636
_exptl_absorpt_correction_T_min 0.8961
_exptl_absorpt_correction_type semi-empirical
_exptl_absorpt_process_details 'repeated and equivalent reflections'
_exptl_crystal_colour Colourless
_exptl_crystal_density_diffrn 1.550
_exptl_crystal_density_method 'not measured'
_exptl_crystal_description Needle
_exptl_crystal_F_000 224
_exptl_crystal_size_max 0.30
_exptl_crystal_size_mid 0.10
_exptl_crystal_size_min 0.10
_refine_diff_density_max 0.349
_refine_diff_density_min -0.283
_refine_diff_density_rms 0.065
_refine_ls_extinction_method none
_refine_ls_goodness_of_fit_ref 0.864
_refine_ls_hydrogen_treatment mixed
_refine_ls_matrix_type full
_refine_ls_number_parameters 136
_refine_ls_number_reflns 3129
_refine_ls_number_restraints 0
_refine_ls_restrained_S_all 0.864
_refine_ls_R_factor_all 0.0824
_refine_ls_R_factor_gt 0.0504
_refine_ls_shift/su_max 0.001
_refine_ls_shift/su_mean 0.000
_refine_ls_structure_factor_coef Fsqd
_refine_ls_weighting_details 'calc w=1/[\s^2^(Fo^2^)+(0.0545P)^2^+0.0000P] where P=(Fo^2^+2Fc^2^)/3'
_refine_ls_weighting_scheme calc
_refine_ls_wR_factor_gt 0.1280
_refine_ls_wR_factor_ref 0.1397
_reflns_number_gt 1768
_reflns_number_total 3129
_reflns_threshold_expression >2sigma(I)
_cod_data_source_file b413005g.txt
_cod_data_source_block data
_cod_depositor_comments
;
The following automatic conversions were performed:
'_symmetry_cell_setting' value 'Triclinic' changed to 'triclinic'
according to '/home/saulius/struct/CIF-dictionaries/cif_core.dic'
dictionary named 'cif_core.dic' version 2.4.1 from 2010-06-29.

Automatic conversion script
Id: cif_fix_enum 1527 2010-12-29 10:47:43Z saulius 
;
_cod_original_cell_volume 468.61(16)
_cod_original_sg_symbol_H-M P-1
_cod_database_code 7000071

loop_
_symmetry_equiv_pos_as_xyz
'x, y, z'
'-x, -y, -z'

loop_
_atom_site_label
_atom_site_type_symbol
_atom_site_fract_x
_atom_site_fract_y
_atom_site_fract_z
_atom_site_U_iso_or_equiv
_atom_site_adp_type
_atom_site_occupancy
_atom_site_symmetry_multiplicity
_atom_site_calc_flag
_atom_site_refinement_flags
_atom_site_disorder_assembly
_atom_site_disorder_group
Cl1 Cl 0.50897(13) 0.66732(5) 0.31561(5) 0.04808(18) Uani 1 1 d . . .
N1 N 0.9529(4) 0.67138(14) 0.58343(14) 0.0325(3) Uani 1 1 d . . .
N2 N 0.8065(3) 0.78095(13) 0.63159(13) 0.0262(3) Uani 1 1 d . . .
N3 N 0.5755(4) 0.94037(15) 0.76104(15) 0.0364(3) Uani 1 1 d . . .
N4 N 0.5677(4) 0.94369(15) 0.63958(15) 0.0372(3) Uani 1 1 d . . .
C1 C 0.7457(5) 0.84738(18) 0.97808(18) 0.0384(4) Uani 1 1 d . . .
H1 H 0.6487 0.9222 1.0086 0.046 Uiso 1 1 calc R . .
C2 C 0.8337(5) 0.7913(2) 1.0608(2) 0.0452(5) Uani 1 1 d . . .
H2 H 0.7976 0.8288 1.1477 0.054 Uiso 1 1 calc R . .
C3 C 0.9759(5) 0.6790(2) 1.0154(2) 0.0466(5) Uani 1 1 d . . .
H3 H 1.0329 0.6418 1.0722 0.056 Uiso 1 1 calc R . .
C4 C 1.0337(5) 0.62193(19) 0.8874(2) 0.0405(4) Uani 1 1 d . . .
H4 H 1.1281 0.5464 0.8577 0.049 Uiso 1 1 calc R . .
C5 C 0.9492(4) 0.67851(16) 0.80199(17) 0.0313(4) Uani 1 1 d . . .
C6 C 0.8028(4) 0.79151(16) 0.84888(16) 0.0292(3) Uani 1 1 d . . .
C7 C 1.0143(4) 0.62484(17) 0.66854(17) 0.0350(4) Uani 1 1 d . . .
H7 H 1.1095 0.5495 0.6409 0.042 Uiso 1 1 calc R . .
C8 C 0.7226(4) 0.84175(16) 0.75437(16) 0.0283(3) Uani 1 1 d . . .
C9 C 0.7081(4) 0.84887(16) 0.56345(17) 0.0293(3) Uani 1 1 d . . .
C10 C 0.7614(4) 0.82165(18) 0.42867(17) 0.0352(4) Uani 1 1 d . . .
H10A H 0.9906 0.8175 0.4191 0.042 Uiso 1 1 calc R . .
H10B H 0.7123 0.8942 0.4084 0.042 Uiso 1 1 calc R . .

loop_
_atom_site_aniso_label
_atom_site_aniso_U_11
_atom_site_aniso_U_22
_atom_site_aniso_U_33
_atom_site_aniso_U_23
_atom_site_aniso_U_13
_atom_site_aniso_U_12
Cl1 0.0585(3) 0.0471(3) 0.0321(3) 0.0106(2) 0.0018(2) 0.0088(2)
N1 0.0413(8) 0.0290(7) 0.0301(7) 0.0115(6) 0.0101(6) 0.0151(6)
N2 0.0311(7) 0.0236(6) 0.0252(7) 0.0105(5) 0.0046(5) 0.0073(5)
N3 0.0472(9) 0.0335(8) 0.0313(8) 0.0129(6) 0.0074(6) 0.0155(7)
N4 0.0469(9) 0.0340(8) 0.0345(8) 0.0157(7) 0.0058(7) 0.0134(7)
C1 0.0494(11) 0.0358(10) 0.0286(9) 0.0115(8) 0.0069(8) 0.0077(8)
C2 0.0586(13) 0.0469(11) 0.0294(9) 0.0182(9) 0.0054(9) 0.0016(9)
C3 0.0610(13) 0.0460(11) 0.0378(11) 0.0267(9) -0.0021(9) 0.0008(9)
C4 0.0510(11) 0.0337(9) 0.0417(11) 0.0214(9) 0.0007(8) 0.0074(8)
C5 0.0362(9) 0.0278(8) 0.0311(8) 0.0143(7) 0.0025(7) 0.0040(6)
C6 0.0315(9) 0.0274(8) 0.0277(8) 0.0113(7) 0.0029(6) 0.0029(6)
C7 0.0439(10) 0.0302(8) 0.0329(9) 0.0129(7) 0.0052(8) 0.0127(7)
C8 0.0320(8) 0.0260(7) 0.0253(8) 0.0088(6) 0.0036(6) 0.0057(6)
C9 0.0312(8) 0.0269(8) 0.0320(8) 0.0144(7) 0.0030(7) 0.0058(6)
C10 0.0402(10) 0.0364(9) 0.0336(9) 0.0180(8) 0.0075(7) 0.0093(7)

loop_
_atom_type_symbol
_atom_type_description
_atom_type_scat_dispersion_real
_atom_type_scat_dispersion_imag
_atom_type_scat_source
C C 0.0033 0.0016 'International Tables Vol C Tables 4.2.6.8 and 6.1.1.4'
H H 0.0000 0.0000 'International Tables Vol C Tables 4.2.6.8 and 6.1.1.4'
N N 0.0061 0.0033 'International Tables Vol C Tables 4.2.6.8 and 6.1.1.4'
Cl Cl 0.1484 0.1585 'International Tables Vol C Tables 4.2.6.8 and 6.1.1.4'

loop_
_geom_angle_atom_site_label_1
_geom_angle_atom_site_label_2
_geom_angle_atom_site_label_3
_geom_angle
_geom_angle_site_symmetry_1
_geom_angle_site_symmetry_3
_geom_angle_publ_flag
C7 N1 N2 113.12(13) . . ?
C9 N2 C8 106.13(13) . . ?
C9 N2 N1 126.04(13) . . ?
C8 N2 N1 127.81(13) . . ?
C8 N3 N4 106.69(13) . . ?
C9 N4 N3 108.79(13) . . ?
C2 C1 C6 119.45(17) . . ?
C1 C2 C3 120.45(18) . . ?
C4 C3 C2 120.92(17) . . ?
C3 C4 C5 119.48(18) . . ?
C4 C5 C6 119.08(16) . . ?
C4 C5 C7 121.42(16) . . ?
C6 C5 C7 119.49(15) . . ?
C1 C6 C5 120.62(15) . . ?
C1 C6 C8 124.25(15) . . ?
C5 C6 C8 115.13(15) . . ?
N1 C7 C5 126.10(15) . . ?
N3 C8 N2 109.58(14) . . ?
N3 C8 C6 132.15(15) . . ?
N2 C8 C6 118.28(14) . . ?
N4 C9 N2 108.81(15) . . ?
N4 C9 C10 126.14(14) . . ?
N2 C9 C10 125.02(14) . . ?
C9 C10 Cl1 111.81(12) . . ?

loop_
_geom_bond_atom_site_label_1
_geom_bond_atom_site_label_2
_geom_bond_distance
_geom_bond_site_symmetry_2
_geom_bond_publ_flag
Cl1 C10 1.798(2) . ?
N1 C7 1.291(2) . ?
N1 N2 1.3750(18) . ?
N2 C9 1.3629(19) . ?
N2 C8 1.368(2) . ?
N3 C8 1.317(2) . ?
N3 N4 1.383(2) . ?
N4 C9 1.309(2) . ?
C1 C2 1.377(3) . ?
C1 C6 1.387(2) . ?
C2 C3 1.388(3) . ?
C3 C4 1.376(3) . ?
C4 C5 1.402(2) . ?
C5 C6 1.405(2) . ?
C5 C7 1.438(2) . ?
C6 C8 1.434(2) . ?
C9 C10 1.461(2) . ?

loop_
_geom_torsion_atom_site_label_1
_geom_torsion_atom_site_label_2
_geom_torsion_atom_site_label_3
_geom_torsion_atom_site_label_4
_geom_torsion
_geom_torsion_site_symmetry_1
_geom_torsion_site_symmetry_2
_geom_torsion_site_symmetry_3
_geom_torsion_site_symmetry_4
_geom_torsion_publ_flag
C7 N1 N2 C9 -178.54(15) . . . . ?
C7 N1 N2 C8 -0.4(2) . . . . ?
C8 N3 N4 C9 -0.1(2) . . . . ?
C6 C1 C2 C3 -0.6(3) . . . . ?
C1 C2 C3 C4 0.4(3) . . . . ?
C2 C3 C4 C5 0.3(3) . . . . ?
C3 C4 C5 C6 -0.8(3) . . . . ?
C3 C4 C5 C7 178.05(19) . . . . ?
C2 C1 C6 C5 0.0(3) . . . . ?
C2 C1 C6 C8 -179.76(18) . . . . ?
C4 C5 C6 C1 0.7(3) . . . . ?
C7 C5 C6 C1 -178.23(17) . . . . ?
C4 C5 C6 C8 -179.52(16) . . . . ?
C7 C5 C6 C8 1.6(2) . . . . ?
N2 N1 C7 C5 -1.2(3) . . . . ?
C4 C5 C7 N1 -178.33(18) . . . . ?
C6 C5 C7 N1 0.6(3) . . . . ?
N4 N3 C8 N2 -0.55(19) . . . . ?
N4 N3 C8 C6 179.48(18) . . . . ?
C9 N2 C8 N3 0.98(19) . . . . ?
N1 N2 C8 N3 -177.49(15) . . . . ?
C9 N2 C8 C6 -179.05(14) . . . . ?
N1 N2 C8 C6 2.5(3) . . . . ?
C1 C6 C8 N3 -3.1(3) . . . . ?
C5 C6 C8 N3 177.09(18) . . . . ?
C1 C6 C8 N2 176.91(16) . . . . ?
C5 C6 C8 N2 -2.9(2) . . . . ?
N3 N4 C9 N2 0.71(19) . . . . ?
N3 N4 C9 C10 -177.54(17) . . . . ?
C8 N2 C9 N4 -1.03(18) . . . . ?
N1 N2 C9 N4 177.48(15) . . . . ?
C8 N2 C9 C10 177.25(17) . . . . ?
N1 N2 C9 C10 -4.2(3) . . . . ?
N4 C9 C10 Cl1 -111.00(18) . . . . ?
N2 C9 C10 Cl1 71.0(2) . . . . ?

loop_
_cod_related_entry_id
_cod_related_entry_database
_cod_related_entry_code
1 ChemSpider 21145399
